data_2009422
loop_
_publ_author_name
'Sommerer, S.O.'
'Westcott, B.L.'
'Abboud, K.A.'

_publ_section_title
;
 Structures of
 <i>catena</i>-poly[(nitrato-<i>O</i>,<i>O</i>')silver(I)-\m-(di-2-pyridyl
 ketone-<i>N</i>:<i>N</i>')] and di-2-pyridyl ketone
;
_journal_issue 1
_journal_name_full 'Acta Crystallographica Section C'
_journal_page_first 48
_journal_page_last 52
_journal_paper_doi 10.1107/S0108270193006444
_journal_volume 50
_journal_year 1994
_chemical_formula_moiety 'C11 H8 Ag1 N3 O4'
_chemical_formula_sum 'C11 H8 Ag N3 O4'
_chemical_formula_weight 354.1
_symmetry_cell_setting monoclinic
_symmetry_space_group_name_Hall '-P 2ybc'
_symmetry_space_group_name_H-M 'P 1 21/c 1'
_atom_type_scat_source IntTabIV
_cell_angle_alpha 90.
_cell_angle_beta 110.800(10)
_cell_angle_gamma 90.
_cell_formula_units_Z 4
_cell_length_a 8.6870(10)
_cell_length_b 20.976(3)
_cell_length_c 7.0350(10)
_cell_measurement_reflns_used 50
_cell_measurement_temperature 298
_cell_measurement_theta_max 11
_cell_measurement_theta_min 10
_cell_volume 1198.4(3)
_computing_cell_refinement SHELXTL-Plus
_computing_data_collection 'SHELXTL-Plus (Sheldrick, 1991)'
_computing_data_reduction SHELXTL-Plus
_computing_molecular_graphics SHELXTL-Plus
_computing_structure_refinement NRCVAX
_computing_structure_solution ' NRCVAX (Gabe, Le Page, Charland, Lee & White, 1989)'
_diffrn_measurement_device 'Seimens P3m/V'
_diffrn_measurement_method \w-scan
_diffrn_radiation_type MoK\a
_diffrn_radiation_wavelength 0.71073
_diffrn_reflns_av_R_equivalents 0.0153
_diffrn_reflns_limit_h_max 9
_diffrn_reflns_limit_h_min -10
_diffrn_reflns_limit_k_max 24
_diffrn_reflns_limit_k_min 0
_diffrn_reflns_limit_l_max 8
_diffrn_reflns_limit_l_min 0
_diffrn_reflns_number 4807
_diffrn_reflns_theta_max 25
_diffrn_standards_decay_% <3
_diffrn_standards_interval_count 96
_diffrn_standards_number 4
_exptl_absorpt_coefficient_mu 1.76
_exptl_absorpt_correction_T_max 0.704
_exptl_absorpt_correction_T_min 0.551
_exptl_absorpt_correction_type analytical
_exptl_crystal_colour Colourless
_exptl_crystal_density_diffrn 1.963
_exptl_crystal_density_meas 1.98
_exptl_crystal_density_method flotation??
_exptl_crystal_description Blocks
_exptl_crystal_size_max 0.44
_exptl_crystal_size_mid 0.30
_exptl_crystal_size_min 0.24
_refine_diff_density_max 0.34
_refine_diff_density_min -0.65
_refine_ls_goodness_of_fit_obs 1.77
_refine_ls_hydrogen_treatment refxyz
_refine_ls_number_parameters 196
_refine_ls_number_reflns 1819
_refine_ls_R_factor_obs 0.035
_refine_ls_shift/esd_max 0.1
_refine_ls_structure_factor_coef F
_refine_ls_weighting_details 'w = 1/\s^2^(F~obs~)'
_refine_ls_weighting_scheme calc
_refine_ls_wR_factor_obs 0.032
_reflns_number_observed 1819
_reflns_number_total 2133
_reflns_observed_criterion I~net~>2.5\s(I~net~)
_cod_data_source_file st1055.cif
_cod_data_source_block st1055_structure_1_of_2
_cod_depositor_comments
;
The following automatic conversions were performed:

'_refine_ls_weighting_scheme' value 'w = 1/\s^2^(F~obs~)' was changed
to 'calc'. New tag '_refine_ls_weighting_details' was created. The
value of the new tag was set to 'w = 1/\s^2^(F~obs~)'.

Automatic conversion script
Id: cif_fix_values 3143 2015-03-26 13:38:13Z robertas 
;
_cod_original_sg_symbol_H-M 'P 21/c'
_cod_original_formula_sum 'C11 H8 Ag1 N3 O4'
_cod_database_code 2009422

loop_
_symmetry_equiv_pos_as_xyz
x,y,z
-x,-y,-z
x,1/2-y,1/2+z
-x,-1/2+y,-1/2-z
x,3/2-y,1/2+z

loop_
_atom_site_type_symbol
_atom_site_label
_atom_site_fract_x
_atom_site_fract_y
_atom_site_fract_z
_atom_site_U_iso_or_equiv
Ag Ag .81080(5) .66273(2) .15298(6) .052(2)
O O1 .9673(5) .7240(2) .7961(6) .074(2)
N N1 .9885(5) .6158(2) .4339(6) .043(2)
N N2 .6669(5) .7512(2) .4965(5) .042(2)
C C1 1.0920(6) .5710(2) .4062(9) .050(2)
C C2 1.2173(7) .5451(2) .5637(9) .058(3)
C C3 1.2391(7) .5634(3) .7571(9) .064(3)
C C4 1.1387(7) .6090(3) .7871(8) .055(3)
C C5 1.0141(5) .6350(2) .6231(7) .040(2)
C C6 .9097(6) .6877(2) .6562(7) .047(2)
C C7 .7319(5) .6918(2) .5234(7) .036(2)
C C8 .6380(6) .6382(2) .4451(7) .047(2)
C C9 .4692(7) .6458(2) .3386(8) .053(2)
C C10 .4038(6) .7072(2) .3122(8) .055(2)
C C11 .5041(7) .7570(2) .3895(8) .052(3)
N NN .6930(6) .5530(2) -.1234(6) .054(2)
N NO1 .6171(5) .5783(2) -.0255(7) .092(3)
N NO2 .6361(6) .5084(2) -.2332(6) .087(3)
N NO3 .8317(5) .5765(2) -.1013(6) .080(2)
H H(C1) 1.076(6) .554(2) .267(7) .051
H H(C2) 1.283(6) .512(2) .528(6) .051
H H(C3) 1.307(6) .553(2) .867(7) .051
H H(C4) 1.141(6) .616(2) .896(7) .051
H H(C8) .679(6) .600(2) .433(7) .051
H H(C9) .392(5) .598(2) .280(6) .051
H H(C10) .291(6) .708(2) .229(6) .051
H H(C11) .466(6) .796(2) .363(7) .051

loop_
_geom_angle_atom_site_label_1
_geom_angle_atom_site_label_2
_geom_angle_atom_site_label_3
_geom_angle_site_symmetry_1
_geom_angle_site_symmetry_2
_geom_angle_site_symmetry_3
_geom_angle
_geom_angle_publ_flag
N1 C5 C4 . . . 121.1(4) yes
N1 Ag N2 . . 5_555 150.20(10) yes
N1 Ag NO1 . . . 105.3(2) yes
N2 Ag NO1 5_555 . . 99.6(2) yes
O1 C6 C5 . . . 119.6(4) yes
Ag N1 C1 . . . 117.2(3) yes
C1 N1 C5 . . . 117.9(4) yes
C7 C8 C9 . . . 118.7(4) yes
C7 N2 C11 . . . 117.6(4) yes
N1 C1 C2 . . . 122.5(5) yes
N2 C11 C10 . . . 123.7(5) yes
NO1 NN NO2 . . . 121.1(5) yes
NO1 NN NO3 . . . 116.2(4) yes
Ag NO1 NN . . . 101.0(3) yes
C3 C4 C5 . . . 120.2(5) yes
N1 C5 C6 . . . 118.9(4) yes
C4 C5 C6 . . . 119.9(4) yes
N1 Ag NO3 . . . 96.10(10) yes
N2 Ag NO3 5_555 . . 112.60(10) yes
N2 C7 C8 . . . 122.3(4) yes
Ag N1 C5 . . . 124.2(3) yes
Ag N2 C7 . 5_555 5_555 122.6(3) yes
Ag N2 C11 . 5_555 5_555 119.4(3) yes
C8 C9 C10 . . . 118.4(4) yes
C9 C10 C11 . . . 119.3(5) yes
C1 C2 C3 . . . 119.3(5) yes
C2 C3 C4 . . . 118.9(5) yes
NO2 NN NO3 . . . 122.8(5) yes
Ag NO3 NN . . . 93.4(3) yes
NO3 Ag NO1 . . . 49.40(10) yes

loop_
_geom_bond_atom_site_label_1
_geom_bond_atom_site_label_2
_geom_bond_site_symmetry_2
_geom_bond_distance
_geom_bond_publ_flag
Ag N1 . 2.256(4) yes
Ag N2 5_555 2.249(4) yes
C4 C5 . 1.384(7) yes
C3 C4 . 1.360(8) yes
C5 C6 . 1.498(7) yes
N2 C7 . 1.354(5) yes
C7 C8 . 1.382(6) yes
C9 C10 . 1.394(7) yes
Ag NO1 . 2.458(4) yes
NN NO1 . 1.231(6) yes
NN NO3 . 1.260(6) yes
N1 C1 . 1.361(6) yes
N1 C5 . 1.332(6) yes
C1 C2 . 1.361(8) yes
C2 C3 . 1.360(10) yes
C6 C7 . 1.497(7) yes
O1 C6 . 1.203(6) yes
N2 C11 . 1.351(7) yes
C8 C9 . 1.399(7) yes
C10 C11 . 1.344(7) yes
Ag NO3 . 2.596(4) yes
NN NO2 . 1.202(6) yes
